data_7132450
loop_
_publ_author_name
'Eisner, Teresa'
'Kostenko, Arseni'
'J Kiefer, Fiona'
'Inoue, Shigeyoshi'

_publ_section_title
;
 Synthesis and isolation of a cyclic bis-vinyl germylene <i>via</i> a
 diazoolefin adduct of germylene dichloride.
;
_journal_issue 5
_journal_name_full 'Chemical communications (Cambridge, England)'
_journal_page_first 558
_journal_page_last 561
_journal_paper_doi 10.1039/d3cc05090d
_journal_volume 60
_journal_year 2024
_chemical_compound_source 'see text'
_chemical_formula_moiety '2(C28 H36 Cl2 N4 Sn), C4 H4 O, 2(C4 H8 O)'
_chemical_formula_sum 'C68 H92 Cl4 N8 O3 Sn2'
_chemical_formula_weight 1448.72
_space_group_IT_number 9
_space_group_name_Hall 'C -2yc'
_space_group_name_H-M_alt 'C 1 c 1'
_symmetry_cell_setting monoclinic
_symmetry_Int_Tables_number 9
_symmetry_space_group_name_Hall 'C -2yc'
_symmetry_space_group_name_H-M 'C 1 c 1'
_atom_sites_solution_hydrogens mixed
_audit_update_record
;
2023-10-16 deposited with the CCDC.	2023-12-05 downloaded from the CCDC.
;
_cell_angle_alpha 90
_cell_angle_beta 94.162(3)
_cell_angle_gamma 90
_cell_formula_units_Z 4
_cell_length_a 31.096(2)
_cell_length_b 12.7331(8)
_cell_length_c 18.1401(11)
_cell_measurement_reflns_used 9327
_cell_measurement_temperature 100
_cell_measurement_theta_max 25.6966
_cell_measurement_theta_min 2.6270
_cell_volume 7163.6(8)
_computing_publication_material 'PLATON (Spek, 2003)'
_computing_structure_refinement 'SHELXL-201n (Sheldrick, 2014)'
_diffrn_ambient_temperature 100
_diffrn_detector_area_resol_mean 16
_diffrn_measured_fraction_theta_full 1.000
_diffrn_measured_fraction_theta_max 0.999
_diffrn_measurement_device_type 'Bruker Photon CMOS'
_diffrn_measurement_method 'phi- and omega-rotation'
_diffrn_radiation_probe x-ray
_diffrn_radiation_source 'microfocus sealed X-ray tube'
_diffrn_radiation_type MoK\a
_diffrn_radiation_wavelength 0.71073
_diffrn_reflns_av_R_equivalents 0.0501
_diffrn_reflns_av_unetI/netI 0.0213
_diffrn_reflns_limit_h_max 37
_diffrn_reflns_limit_h_min -37
_diffrn_reflns_limit_k_max 15
_diffrn_reflns_limit_k_min -15
_diffrn_reflns_limit_l_max 22
_diffrn_reflns_limit_l_min -22
_diffrn_reflns_number 175354
_diffrn_reflns_reduction_process
;
;
_diffrn_reflns_theta_full 25.24
_diffrn_reflns_theta_max 25.71
_diffrn_reflns_theta_min 2.04
_exptl_absorpt_coefficient_mu 0.895
_exptl_absorpt_correction_T_max 0.7453
_exptl_absorpt_correction_T_min 0.6200
_exptl_absorpt_correction_type multi-scan
_exptl_absorpt_process_details 'SADABS 2016/2, Bruker, 2016'
_exptl_crystal_colour yellow
_exptl_crystal_density_diffrn 1.343
_exptl_crystal_density_method 'Not Measured'
_exptl_crystal_description needle
_exptl_crystal_F_000 2992
_exptl_crystal_size_max 0.658
_exptl_crystal_size_mid 0.366
_exptl_crystal_size_min 0.231
_refine_diff_density_max 0.427
_refine_diff_density_min -0.349
_refine_diff_density_rms 0.039
_refine_ls_abs_structure_details 'Flack (1983)'
_refine_ls_abs_structure_Flack 0.367(10)
_refine_ls_extinction_method none
_refine_ls_goodness_of_fit_ref 1.052
_refine_ls_hydrogen_treatment mixed
_refine_ls_matrix_type full
_refine_ls_number_parameters 822
_refine_ls_number_reflns 13617
_refine_ls_number_restraints 2
_refine_ls_restrained_S_all 1.052
_refine_ls_R_factor_all 0.0167
_refine_ls_R_factor_gt 0.0166
_refine_ls_shift/su_max 0.004
_refine_ls_shift/su_mean 0.000
_refine_ls_structure_factor_coef Fsqd
_refine_ls_weighting_details 'W=1/[\S^2^(FO^2^)+(0.0204P)^2^+4.7665P] WHERE P=(FO^2^+2FC^2^)/3'
_refine_ls_weighting_scheme calc
_refine_ls_wR_factor_gt 0.0437
_refine_ls_wR_factor_ref 0.0438
_reflns_number_gt 13537
_reflns_number_total 13617
_reflns_threshold_expression I>2\s(I)
_cod_data_source_file d3cc05090d2.cif
_cod_data_source_block mo_eiste23_3_0m
_cod_depositor_comments 'Adding full bibliography for 7132449--7132451.cif.'
_cod_original_sg_symbol_H-M 'C c'
_cod_database_code 7132450
_publcif_datablock.id {76fee9de-4176-4fd9-b8e7-8627a1549c8d}

_publcif_funding_html
;
;

loop_
_space_group_symop_id
_space_group_symop_operation_xyz
1 x,y,z
2 x,-y,1/2+z
3 1/2+x,1/2+y,z
4 1/2+x,1/2-y,1/2+z

loop_
_atom_site_aniso_label
_atom_site_aniso_U_11
_atom_site_aniso_U_22
_atom_site_aniso_U_33
_atom_site_aniso_U_23
_atom_site_aniso_U_13
_atom_site_aniso_U_12
Sn1 0.0265(1) 0.0201(1) 0.0170(1) 0.0045(1) 0.0006(1) 0.0026(1)
Sn2 0.0350(1) 0.0189(1) 0.0140(1) -0.0032(1) 0.0016(1) -0.0069(1)
Cl1 0.0270(3) 0.0286(4) 0.0219(4) 0.0021(3) -0.0003(3) -0.0079(3)
Cl2 0.0409(4) 0.0540(5) 0.0254(4) 0.0075(3) 0.0000(3) -0.0271(4)
Cl3 0.0481(5) 0.0643(6) 0.0233(4) -0.0106(4) -0.0028(3) 0.0324(4)
Cl4 0.0291(4) 0.0311(4) 0.0202(3) -0.0018(3) -0.0006(3) 0.0073(3)
N1 0.0205(12) 0.0168(10) 0.0138(12) 0.0014(9) 0.0036(9) 0.0053(9)
N2 0.0285(13) 0.0457(15) 0.0180(13) 0.0065(11) 0.0030(10) 0.0162(12)
N4 0.0238(12) 0.0220(11) 0.0111(11) -0.0012(8) 0.0012(9) 0.0094(9)
N5 0.0492(18) 0.079(2) 0.0219(14) 0.0054(15) 0.0097(13) 0.0378(18)
C1 0.0212(14) 0.0282(14) 0.0152(15) 0.0016(11) 0.0038(11) 0.0090(11)
C2 0.0163(13) 0.0195(13) 0.0175(15) -0.0019(10) 0.0023(11) 0.0039(10)
C3 0.0218(14) 0.0179(13) 0.0161(13) 0.0020(10) 0.0070(11) 0.0073(10)
C4 0.0181(13) 0.0227(13) 0.0197(14) 0.0004(11) 0.0067(10) 0.0002(11)
C5 0.0243(15) 0.0224(14) 0.0408(19) 0.0024(13) 0.0093(13) -0.0021(12)
C6 0.044(2) 0.0385(18) 0.048(2) 0.0145(16) 0.0118(16) -0.0080(15)
C7 0.044(2) 0.0357(18) 0.044(2) -0.0061(15) 0.0045(16) -0.0168(15)
C8 0.0339(16) 0.0164(13) 0.0269(15) -0.0022(11) 0.0030(12) 0.0068(11)
C9 0.0256(14) 0.0213(13) 0.0171(13) -0.0002(10) 0.0039(11) 0.0026(11)
C10 0.0249(15) 0.0203(13) 0.0357(17) -0.0024(12) 0.0016(12) 0.0018(11)
C11 0.0353(18) 0.056(2) 0.0281(17) -0.0079(16) 0.0013(14) -0.0142(16)
C12 0.0342(19) 0.075(3) 0.0322(19) -0.0085(18) 0.0080(15) -0.0168(18)
C13 0.0279(15) 0.0208(12) 0.0130(14) 0.0022(11) 0.0053(11) 0.0031(12)
C14 0.0284(15) 0.0212(13) 0.0159(14) 0.0015(10) 0.0011(11) 0.0070(11)
C15 0.0266(14) 0.0229(13) 0.0141(13) -0.0008(10) 0.0010(11) 0.0139(11)
C16 0.0261(15) 0.0298(14) 0.0192(14) -0.0048(11) -0.0028(11) 0.0077(11)
C17 0.0290(16) 0.0359(17) 0.0339(18) -0.0145(14) -0.0021(13) 0.0058(13)
C18 0.041(2) 0.053(2) 0.057(3) -0.0049(18) -0.0248(19) 0.0014(17)
C19 0.0382(19) 0.045(2) 0.051(2) -0.0046(18) 0.0067(17) -0.0028(16)
C20 0.0400(18) 0.0295(15) 0.0237(16) -0.0111(12) 0.0021(13) 0.0094(13)
C21 0.0365(17) 0.0318(16) 0.0282(16) -0.0036(13) 0.0117(13) 0.0144(13)
C22 0.0275(15) 0.0308(15) 0.0267(15) 0.0006(12) 0.0065(12) 0.0112(12)
C23 0.0253(14) 0.0234(13) 0.0168(13) 0.0008(10) 0.0035(11) 0.0091(11)
C24 0.0268(15) 0.0212(14) 0.0271(16) -0.0007(11) 0.0057(12) 0.0051(11)
C25 0.0412(18) 0.0322(16) 0.0333(17) -0.0007(13) -0.0062(14) -0.0019(14)
C26 0.051(2) 0.0307(16) 0.045(2) 0.0021(15) 0.0185(17) -0.0032(15)
C68 0.0206(15) 0.0323(16) 0.0292(17) 0.0013(12) 0.0051(13) 0.0050(11)
C69 0.0287(15) 0.0262(15) 0.0290(16) 0.0014(12) 0.0036(12) 0.0146(12)
N3 0.0365(14) 0.0334(14) 0.0133(12) -0.0043(10) 0.0019(10) -0.0144(11)
N6 0.0174(11) 0.0145(10) 0.0120(11) -0.0010(8) 0.0031(9) -0.0028(9)
N8 0.0183(11) 0.0155(10) 0.0139(11) -0.0009(8) 0.0021(9) -0.0046(8)
N9 0.067(2) 0.0578(19) 0.0141(13) -0.0022(13) 0.0089(13) -0.0365(17)
O3 0.0579(16) 0.0294(12) 0.0521(16) 0.0112(11) 0.0164(13) 0.0166(11)
C28 0.0243(15) 0.0213(13) 0.0131(14) -0.0012(9) 0.0031(11) -0.0060(10)
C29 0.0180(13) 0.0132(11) 0.0132(13) -0.0010(10) 0.0014(10) 0.0004(10)
C30 0.0156(13) 0.0173(12) 0.0118(12) 0.0000(9) 0.0033(10) -0.0036(10)
C31 0.0237(14) 0.0205(13) 0.0157(13) 0.0000(10) 0.0046(10) -0.0022(11)
C32 0.0157(13) 0.0295(15) 0.0230(15) 0.0009(12) 0.0005(11) -0.0061(11)
C33 0.0303(15) 0.0220(13) 0.0257(15) 0.0000(11) 0.0024(12) -0.0138(12)
C34 0.0295(15) 0.0173(12) 0.0233(14) 0.0009(10) 0.0033(11) -0.0020(11)
C35 0.0246(14) 0.0173(12) 0.0147(13) 0.0000(10) 0.0047(10) -0.0032(10)
C36 0.0203(13) 0.0201(13) 0.0242(14) 0.0004(11) -0.0004(11) -0.0003(10)
C37 0.0282(15) 0.0400(17) 0.0250(16) -0.0010(13) 0.0048(12) 0.0066(13)
C38 0.0364(18) 0.060(2) 0.0217(16) 0.0007(15) 0.0008(13) 0.0191(16)
C39 0.0193(14) 0.0233(14) 0.0343(17) 0.0002(12) 0.0020(12) 0.0025(11)
C40 0.044(2) 0.0386(18) 0.041(2) 0.0095(15) 0.0033(16) 0.0158(15)
C41 0.0372(18) 0.0434(19) 0.043(2) -0.0116(16) 0.0097(15) 0.0085(15)
C42 0.0232(14) 0.0211(12) 0.0090(12) -0.0028(10) 0.0019(10) -0.0009(10)
C43 0.0202(13) 0.0188(12) 0.0119(12) -0.0002(10) 0.0006(10) -0.0064(10)
C44 0.0268(15) 0.0170(12) 0.0152(13) -0.0020(10) 0.0036(11) -0.0044(10)
C45 0.0232(14) 0.0183(13) 0.0291(16) -0.0010(11) 0.0056(12) -0.0034(11)
C46 0.073(3) 0.0298(18) 0.047(2) -0.0035(15) 0.021(2) 0.0144(17)
C47 0.043(2) 0.0277(17) 0.061(3) 0.0059(16) -0.0201(18) 0.0003(14)
C48 0.0248(14) 0.0239(14) 0.0272(15) -0.0006(12) 0.0093(11) -0.0045(11)
C49 0.0368(18) 0.0237(14) 0.0289(16) 0.0059(12) 0.0124(13) -0.0075(12)
C50 0.0337(17) 0.0214(14) 0.0261(16) 0.0088(11) 0.0010(13) -0.0018(11)
C51 0.0250(14) 0.0186(13) 0.0204(13) 0.0025(10) -0.0011(11) -0.0032(10)
C52 0.0204(14) 0.0239(15) 0.0388(19) 0.0093(13) -0.0044(12) 0.0001(11)
C53 0.040(2) 0.040(2) 0.073(3) -0.0107(19) -0.029(2) 0.0080(15)
C54 0.0275(16) 0.0303(16) 0.050(2) -0.0019(14) 0.0021(14) 0.0028(12)
C70 0.0222(14) 0.0194(12) 0.0117(13) -0.0009(10) 0.0025(11) -0.0031(10)
O1 0.0455(15) 0.0208(9) 0.0442(11) -0.0013(10) 0.0190(11) -0.0016(10)
C64 0.054(3) 0.043(2) 0.060(3) -0.0010(18) 0.025(2) 0.0021(17)
C66 0.045(2) 0.0295(16) 0.0323(19) 0.0013(13) 0.0064(16) 0.0108(14)
C67 0.057(2) 0.0316(18) 0.038(2) -0.0032(15) 0.0072(17) 0.0013(16)
O2 0.075(2) 0.0339(13) 0.0447(15) -0.0066(11) 0.0093(14) -0.0221(13)
C56 0.052(2) 0.0387(19) 0.0348(18) -0.0052(15) 0.0127(16) 0.0086(16)
C57 0.0306(17) 0.0267(16) 0.089(4) -0.0164(17) -0.003(2) 0.0047(14)
C58 0.039(2) 0.040(2) 0.075(3) 0.0280(19) 0.0007(19) -0.0017(15)
C59 0.0399(18) 0.0331(17) 0.0342(17) 0.0008(13) 0.0113(14) -0.0079(14)
C60 0.048(2) 0.0304(17) 0.0323(19) -0.0030(13) 0.0079(16) -0.0052(14)
C61 0.041(2) 0.0301(17) 0.061(3) 0.0007(17) 0.0088(18) -0.0005(15)
C62 0.067(3) 0.059(3) 0.052(3) 0.009(2) 0.020(2) 0.018(2)
C63 0.056(3) 0.053(2) 0.041(2) 0.0002(17) 0.0080(19) -0.0006(18)

loop_
_atom_site_label
_atom_site_type_symbol
_atom_site_thermal_displace_type
_atom_site_fract_x
_atom_site_fract_y
_atom_site_fract_z
_atom_site_occupancy
_atom_site_U_iso_or_equiv
_atom_site_calc_flag
_atom_site_refinement_flags
_atom_site_disorder_assembly
_atom_site_disorder_group
Sn1 Sn Uani 0.31827(2) 1.08459(2) 0.51287(2) 1.000 0.0212(1) d . . .
Sn2 Sn Uani 0.68083(2) 1.06767(2) 0.50870(2) 1.000 0.0226(1) d . . .
Cl1 Cl Uani 0.29452(2) 0.96809(6) 0.40756(4) 1.000 0.0259(2) d . . .
Cl2 Cl Uani 0.38224(3) 1.14268(7) 0.45141(5) 1.000 0.0402(3) d . . .
Cl3 Cl Uani 0.61392(3) 1.11363(8) 0.56662(5) 1.000 0.0455(3) d . . .
Cl4 Cl Uani 0.70724(2) 0.95302(6) 0.61290(4) 1.000 0.0269(2) d . . .
N1 N Uani 0.33580(8) 0.95139(18) 0.69572(13) 1.000 0.0169(7) d . . .
N2 N Uani 0.38217(9) 0.9023(2) 0.52249(15) 1.000 0.0307(8) d . . .
N4 N Uani 0.38281(8) 0.83159(18) 0.67498(13) 1.000 0.0190(7) d . . .
N5 N Uani 0.40086(11) 0.8720(3) 0.47594(16) 1.000 0.0497(10) d . . .
C1 C Uani 0.35727(10) 0.9481(2) 0.56863(17) 1.000 0.0214(8) d . . .
C2 C Uani 0.35898(9) 0.9105(2) 0.64224(17) 1.000 0.0177(8) d . . .
C3 C Uani 0.30363(9) 1.0327(2) 0.68501(15) 1.000 0.0183(8) d . . .
C4 C Uani 0.26184(9) 1.0026(2) 0.65978(16) 1.000 0.0199(8) d . . .
C5 C Uani 0.24902(10) 0.8885(2) 0.64542(19) 1.000 0.0288(9) d . . .
C6 C Uani 0.22223(12) 0.8488(3) 0.7073(2) 1.000 0.0431(11) d . . .
C7 C Uani 0.22495(12) 0.8732(3) 0.5700(2) 1.000 0.0412(11) d . . .
C8 C Uani 0.28396(10) 1.2133(2) 0.68781(17) 1.000 0.0257(8) d . . .
C9 C Uani 0.31596(10) 1.1366(2) 0.70064(16) 1.000 0.0212(8) d . . .
C10 C Uani 0.36112(10) 1.1666(2) 0.72939(18) 1.000 0.0270(9) d . . .
C11 C Uani 0.36111(12) 1.2309(3) 0.8000(2) 1.000 0.0399(11) d . . .
C12 C Uani 0.38502(13) 1.2251(4) 0.6717(2) 1.000 0.0469(13) d . . .
C13 C Uani 0.34604(10) 0.8995(2) 0.76239(16) 1.000 0.0204(8) d . . .
C14 C Uani 0.37508(10) 0.8260(2) 0.74947(16) 1.000 0.0219(8) d . . .
C15 C Uani 0.41066(10) 0.7603(2) 0.63888(15) 1.000 0.0212(8) d . . .
C16 C Uani 0.39234(9) 0.6683(2) 0.60882(16) 1.000 0.0253(8) d . . .
C17 C Uani 0.34484(10) 0.6415(3) 0.61032(19) 1.000 0.0332(10) d . . .
C18 C Uani 0.32039(13) 0.6689(3) 0.5365(2) 1.000 0.0517(14) d . . .
C19 C Uani 0.33724(12) 0.5276(3) 0.6301(2) 1.000 0.0446(11) d . . .
C20 C Uani 0.42002(11) 0.6007(3) 0.57369(18) 1.000 0.0311(9) d . . .
C21 C Uani 0.46307(11) 0.6242(3) 0.57076(18) 1.000 0.0317(9) d . . .
C22 C Uani 0.48011(10) 0.7160(2) 0.60136(17) 1.000 0.0281(9) d . . .
C23 C Uani 0.45418(10) 0.7862(2) 0.63721(16) 1.000 0.0217(8) d . . .
C24 C Uani 0.47366(10) 0.8831(2) 0.67519(17) 1.000 0.0249(9) d . . .
C25 C Uani 0.49571(11) 0.8516(3) 0.75070(19) 1.000 0.0360(10) d . . .
C26 C Uani 0.50527(13) 0.9416(3) 0.6290(2) 1.000 0.0415(11) d . . .
C68 C Uani 0.23144(11) 1.0827(2) 0.6491(2) 1.000 0.0272(9) d . . .
C69 C Uani 0.24264(10) 1.1863(2) 0.66267(18) 1.000 0.0279(9) d . . .
N3 N Uani 0.62475(9) 0.8706(2) 0.49527(13) 1.000 0.0277(8) d . . .
N6 N Uani 0.66170(7) 0.95268(17) 0.32064(13) 1.000 0.0145(6) d . . .
N8 N Uani 0.61931(7) 0.82172(17) 0.33809(13) 1.000 0.0159(6) d . . .
N9 N Uani 0.60864(11) 0.8295(3) 0.54143(15) 1.000 0.0460(10) d . . .
O3 O Uani 0.43100(10) 0.64086(19) 0.82340(16) 1.000 0.0459(9) d . . .
C28 C Uani 0.64598(10) 0.9275(2) 0.45021(17) 1.000 0.0195(8) d . . .
C29 C Uani 0.64208(9) 0.8996(2) 0.37361(16) 1.000 0.0148(7) d . . .
C30 C Uani 0.69099(9) 1.0392(2) 0.33372(15) 1.000 0.0148(7) d . . .
C31 C Uani 0.73440(9) 1.0169(2) 0.35139(16) 1.000 0.0198(8) d . . .
C32 C Uani 0.76211(10) 1.1026(2) 0.36447(17) 1.000 0.0228(8) d . . .
C33 C Uani 0.74661(10) 1.2042(2) 0.36012(17) 1.000 0.0260(8) d . . .
C34 C Uani 0.70334(10) 1.2235(2) 0.34134(16) 1.000 0.0233(8) d . . .
C35 C Uani 0.67446(9) 1.1413(2) 0.32779(15) 1.000 0.0187(8) d . . .
C36 C Uani 0.62721(9) 1.1630(2) 0.30417(16) 1.000 0.0216(8) d . . .
C37 C Uani 0.60624(11) 1.2361(3) 0.35778(18) 1.000 0.0309(9) d . . .
C38 C Uani 0.62397(11) 1.2065(3) 0.22560(18) 1.000 0.0394(10) d . . .
C39 C Uani 0.75220(10) 0.9054(2) 0.35484(18) 1.000 0.0256(9) d . . .
C40 C Uani 0.77820(12) 0.8828(3) 0.4276(2) 1.000 0.0412(11) d . . .
C41 C Uani 0.77938(12) 0.8869(3) 0.2883(2) 1.000 0.0409(11) d . . .
C42 C Uani 0.62409(9) 0.8274(2) 0.26248(15) 1.000 0.0177(7) d . . .
C43 C Uani 0.59431(9) 0.7420(2) 0.37267(15) 1.000 0.0170(7) d . . .
C44 C Uani 0.55082(9) 0.7620(2) 0.38063(15) 1.000 0.0196(8) d . . .
C45 C Uani 0.52849(10) 0.8621(2) 0.35360(17) 1.000 0.0234(8) d . . .
C46 C Uani 0.51095(16) 0.9233(3) 0.4170(2) 1.000 0.0491(13) d . . .
C47 C Uani 0.49270(12) 0.8369(3) 0.2936(2) 1.000 0.0451(13) d . . .
C48 C Uani 0.52765(10) 0.6845(2) 0.41521(17) 1.000 0.0249(8) d . . .
C49 C Uani 0.54735(11) 0.5914(2) 0.43836(18) 1.000 0.0293(9) d . . .
C50 C Uani 0.59031(11) 0.5736(2) 0.42856(18) 1.000 0.0271(9) d . . .
C51 C Uani 0.61532(9) 0.6485(2) 0.39542(16) 1.000 0.0215(8) d . . .
C52 C Uani 0.66262(10) 0.6298(2) 0.38566(19) 1.000 0.0280(9) d . . .
C53 C Uani 0.68990(13) 0.6551(3) 0.4571(3) 1.000 0.0526(14) d . . .
C54 C Uani 0.67186(10) 0.5171(3) 0.3614(2) 1.000 0.0360(10) d . . .
C70 C Uani 0.65036(10) 0.9083(2) 0.25186(16) 1.000 0.0177(8) d . . .
O1 O Uani 0.49321(8) 0.38150(15) 0.50979(17) 1.000 0.0361(7) d . . .
C27 C Uiso 0.4234(3) 0.4755(5) 0.8777(4) 0.59(2) 0.036(2) d P A 1
C27A C Uiso 0.4032(4) 0.4746(7) 0.8560(6) 0.41(2) 0.040(3) d P A 2
C64 C Uani 0.40790(17) 0.5861(3) 0.8770(3) 1.000 0.0513(16) d . . .
C66 C Uani 0.45661(14) 0.5674(2) 0.7861(2) 1.000 0.0354(11) d . . .
C67 C Uani 0.43811(14) 0.4604(3) 0.7987(2) 1.000 0.0420(11) d . . .
O2 O Uani 0.57445(11) 0.6366(2) 0.18322(16) 1.000 0.0510(9) d . . .
C56 C Uani 0.51585(13) 0.3078(3) 0.4663(2) 1.000 0.0414(11) d . . .
C57 C Uani 0.50225(12) 0.2004(3) 0.4895(2) 1.000 0.0491(15) d . . .
C58 C Uani 0.48859(12) 0.2179(3) 0.5665(3) 1.000 0.0515(14) d . . .
C59 C Uani 0.46793(11) 0.3244(3) 0.5599(2) 1.000 0.0353(10) d . . .
C60 C Uani 0.54794(14) 0.5644(3) 0.2189(2) 1.000 0.0367(11) d . . .
C61 C Uani 0.56627(13) 0.4567(3) 0.2084(2) 1.000 0.0438(13) d . . .
C62 C Uani 0.59855(17) 0.4721(4) 0.1498(3) 1.000 0.0586(17) d . . .
C63 C Uani 0.59072(17) 0.5819(3) 0.1233(3) 1.000 0.0498(14) d . . .
H1BB H Uiso 0.4517(14) 0.931(3) 0.679(2) 1.000 0.0370 d U . .
H1C H Uiso 0.3330(14) 0.678(3) 0.650(2) 1.000 0.0500 d U . .
H1D H Uiso 0.3769(13) 1.109(3) 0.736(2) 1.000 0.0410 d U . .
H1E H Uiso 0.2234(12) 1.239(3) 0.656(2) 1.000 0.0420 d U . .
H1F H Uiso 0.2928(12) 1.281(3) 0.696(2) 1.000 0.0390 d U . .
H1G H Uiso 0.2749(13) 0.850(3) 0.646(2) 1.000 0.0430 d U . .
H1DD H Uiso 0.2002(13) 1.066(3) 0.631(2) 1.000 0.0410 d U . .
H6A H Uiso 0.19514 0.88828 0.70653 1.000 0.0640 c RU . .
H6B H Uiso 0.23847 0.85879 0.75512 1.000 0.0640 c RU . .
H6C H Uiso 0.21593 0.77402 0.69982 1.000 0.0640 c RU . .
H7A H Uiso 0.24252 0.90010 0.53142 1.000 0.0620 c RU . .
H7B H Uiso 0.19755 0.91146 0.56832 1.000 0.0620 c RU . .
H7C H Uiso 0.21930 0.79827 0.56167 1.000 0.0620 c RU . .
H11A H Uiso 0.34699 1.29858 0.78926 1.000 0.0600 c RU . .
H11B H Uiso 0.39088 1.24292 0.81972 1.000 0.0600 c RU . .
H11C H Uiso 0.34544 1.19273 0.83657 1.000 0.0600 c RU . .
H12A H Uiso 0.38666 1.18075 0.62781 1.000 0.0700 c RU . .
H12B H Uiso 0.41422 1.24216 0.69211 1.000 0.0700 c RU . .
H12C H Uiso 0.36955 1.29008 0.65790 1.000 0.0700 c RU . .
H13 H Uiso 0.33448 0.91389 0.80839 1.000 0.0240 c RU . .
H14 H Uiso 0.38812 0.77841 0.78471 1.000 0.0260 c RU . .
H18A H Uiso 0.33347 0.63187 0.49637 1.000 0.0780 c RU . .
H18B H Uiso 0.32188 0.74482 0.52816 1.000 0.0780 c RU . .
H18C H Uiso 0.29017 0.64754 0.53768 1.000 0.0780 c RU . .
H19A H Uiso 0.30641 0.51615 0.63497 1.000 0.0670 c RU . .
H19B H Uiso 0.35341 0.51094 0.67704 1.000 0.0670 c RU . .
H19C H Uiso 0.34700 0.48203 0.59109 1.000 0.0670 c RU . .
H20 H Uiso 0.40888 0.53781 0.55157 1.000 0.0370 c RU . .
H21 H Uiso 0.48133 0.57665 0.54742 1.000 0.0380 c RU . .
H22 H Uiso 0.50978 0.73151 0.59794 1.000 0.0340 c RU . .
H25A H Uiso 0.51758 0.79784 0.74360 1.000 0.0540 c RU . .
H25B H Uiso 0.47411 0.82352 0.78217 1.000 0.0540 c RU . .
H25C H Uiso 0.50947 0.91339 0.77440 1.000 0.0540 c RU . .
H26A H Uiso 0.53072 0.89764 0.62353 1.000 0.0620 c RU . .
H26B H Uiso 0.51408 1.00730 0.65383 1.000 0.0620 c RU . .
H26C H Uiso 0.49126 0.95720 0.58010 1.000 0.0620 c RU . .
H1 H Uiso 0.5501(13) 0.905(3) 0.331(2) 1.000 0.0350 d U . .
H1A H Uiso 0.7276(13) 0.856(3) 0.352(2) 1.000 0.0380 d U . .
H1B H Uiso 0.6694(12) 0.677(3) 0.346(2) 1.000 0.0420 d U . .
H1AA H Uiso 0.6122(12) 1.100(3) 0.301(2) 1.000 0.0320 d U . .
H32 H Uiso 0.79196 1.09069 0.37649 1.000 0.0270 c RU . .
H33 H Uiso 0.76578 1.26135 0.37008 1.000 0.0310 c RU . .
H34 H Uiso 0.69329 1.29389 0.33769 1.000 0.0280 c RU . .
H37A H Uiso 0.62085 1.30431 0.35879 1.000 0.0460 c RU . .
H37B H Uiso 0.60867 1.20524 0.40741 1.000 0.0460 c RU . .
H37C H Uiso 0.57574 1.24559 0.34158 1.000 0.0460 c RU . .
H38A H Uiso 0.63694 1.15651 0.19260 1.000 0.0590 c RU . .
H38B H Uiso 0.63932 1.27362 0.22466 1.000 0.0590 c RU . .
H38C H Uiso 0.59359 1.21714 0.20904 1.000 0.0590 c RU . .
H40A H Uiso 0.78921 0.81075 0.42715 1.000 0.0620 c RU . .
H40B H Uiso 0.75968 0.89126 0.46864 1.000 0.0620 c RU . .
H40C H Uiso 0.80244 0.93203 0.43372 1.000 0.0620 c RU . .
H41A H Uiso 0.76162 0.89982 0.24233 1.000 0.0610 c RU . .
H41B H Uiso 0.78974 0.81420 0.28895 1.000 0.0610 c RU . .
H41C H Uiso 0.80408 0.93493 0.29128 1.000 0.0610 c RU . .
H42 H Uiso 0.61115 0.78229 0.22547 1.000 0.0210 c RU . .
H46A H Uiso 0.49717 0.98799 0.39786 1.000 0.0740 c RU . .
H46B H Uiso 0.53468 0.94111 0.45340 1.000 0.0740 c RU . .
H46C H Uiso 0.48971 0.88033 0.44063 1.000 0.0740 c RU . .
H47A H Uiso 0.47931 0.90240 0.27513 1.000 0.0680 c RU . .
H47B H Uiso 0.47087 0.79257 0.31446 1.000 0.0680 c RU . .
H47C H Uiso 0.50503 0.79971 0.25279 1.000 0.0680 c RU . .
H48 H Uiso 0.49810 0.69568 0.42291 1.000 0.0300 c RU . .
H49 H Uiso 0.53106 0.53914 0.46128 1.000 0.0350 c RU . .
H50 H Uiso 0.60312 0.50912 0.44470 1.000 0.0330 c RU . .
H53A H Uiso 0.72044 0.64355 0.44962 1.000 0.0790 c RU . .
H53B H Uiso 0.68127 0.60928 0.49690 1.000 0.0790 c RU . .
H53C H Uiso 0.68547 0.72860 0.47065 1.000 0.0790 c RU . .
H54A H Uiso 0.65304 0.49964 0.31741 1.000 0.0540 c RU . .
H54B H Uiso 0.66637 0.46837 0.40142 1.000 0.0540 c RU . .
H54C H Uiso 0.70206 0.51145 0.34977 1.000 0.0540 c RU . .
H70 H Uiso 0.65960 0.93125 0.20575 1.000 0.0210 c RU . .
H1H H Uiso 0.4569(15) 0.400(4) 0.798(3) 1.000 0.0630 d U . .
H1I H Uiso 0.4163(15) 0.438(4) 0.753(3) 1.000 0.0630 d U . .
H66A H Uiso 0.48703 0.57069 0.80633 1.000 0.0430 c RU . .
H66B H Uiso 0.45549 0.58341 0.73264 1.000 0.0430 c RU . .
H56A H Uiso 0.54741 0.31646 0.47575 1.000 0.0500 c RU . .
H56B H Uiso 0.50815 0.31876 0.41295 1.000 0.0500 c RU . .
H57A H Uiso 0.52652 0.15011 0.48957 1.000 0.0590 c RU . .
H57B H Uiso 0.47798 0.17380 0.45632 1.000 0.0590 c RU . .
H58A H Uiso 0.46775 0.16375 0.58019 1.000 0.0620 c RU . .
H58B H Uiso 0.51370 0.21796 0.60330 1.000 0.0620 c RU . .
H59A H Uiso 0.43755 0.31870 0.53987 1.000 0.0420 c RU . .
H59B H Uiso 0.46876 0.35956 0.60865 1.000 0.0420 c RU . .
H60A H Uiso 0.51790 0.56802 0.19684 1.000 0.0440 c RU . .
H60B H Uiso 0.54794 0.58107 0.27221 1.000 0.0440 c RU . .
H61A H Uiso 0.54335 0.40668 0.19108 1.000 0.0520 c RU . .
H61B H Uiso 0.58079 0.43017 0.25506 1.000 0.0520 c RU . .
H62A H Uiso 0.62850 0.46355 0.17148 1.000 0.0700 c RU . .
H62B H Uiso 0.59331 0.42118 0.10890 1.000 0.0700 c RU . .
H63A H Uiso 0.61788 0.61430 0.10926 1.000 0.0600 c RU . .
H63B H Uiso 0.56954 0.58279 0.07986 1.000 0.0600 c RU . .

loop_
_atom_type_symbol
_atom_type_description
_atom_type_scat_dispersion_real
_atom_type_scat_dispersion_imag
_atom_type_scat_source
C C 0.0033 0.0016 ' International Tables Vol C Tables 4.2.6.8 and 6.1.1.4'
H H 0.0000 0.0000 ' International Tables Vol C Tables 4.2.6.8 and 6.1.1.4'
Cl Cl 0.1484 0.1585 ' International Tables Vol C Tables 4.2.6.8 and 6.1.1.4'
N N 0.0061 0.0033 ' International Tables Vol C Tables 4.2.6.8 and 6.1.1.4'
O O 0.0106 0.0060 ' International Tables Vol C Tables 4.2.6.8 and 6.1.1.4'
Sn Sn -0.6537 1.4246 ' International Tables Vol C Tables 4.2.6.8 and 6.1.1.4'

loop_
_geom_angle_atom_site_label_1
_geom_angle_atom_site_label_2
_geom_angle_atom_site_label_3
_geom_angle
_geom_angle_site_symmetry_1
_geom_angle_site_symmetry_2
_geom_angle_site_symmetry_3
_geom_angle_publ_flag
Cl1 Sn1 Cl2 92.06(3) . . . yes
Cl1 Sn1 C1 90.27(7) . . . yes
Cl2 Sn1 C1 90.49(8) . . . yes
Cl3 Sn2 Cl4 93.32(3) . . . yes
Cl3 Sn2 C28 89.82(8) . . . yes
Cl4 Sn2 C28 90.78(7) . . . yes
C3 N1 C13 124.7(2) . . . yes
C2 N1 C13 109.8(2) . . . yes
C2 N1 C3 125.4(2) . . . yes
N5 N2 C1 170.6(3) . . . yes
C14 N4 C15 124.0(2) . . . yes
C2 N4 C14 109.6(2) . . . yes
C2 N4 C15 126.3(2) . . . yes
Sn1 C1 N2 111.7(2) . . . yes
Sn1 C1 C2 130.5(2) . . . yes
N2 C1 C2 117.8(3) . . . yes
N1 C2 N4 105.8(2) . . . yes
N1 C2 C1 124.1(2) . . . yes
N4 C2 C1 130.1(3) . . . yes
N1 C3 C9 118.3(2) . . . yes
N1 C3 C4 117.8(2) . . . yes
C4 C3 C9 124.0(3) . . . no
C3 C4 C5 122.8(2) . . . no
C3 C4 C68 116.7(2) . . . no
C5 C4 C68 120.5(3) . . . no
C6 C5 C7 111.0(3) . . . no
C4 C5 C7 112.4(3) . . . no
C4 C5 C6 109.8(3) . . . no
C9 C8 C69 121.1(2) . . . no
C3 C9 C8 116.4(3) . . . no
C3 C9 C10 122.9(2) . . . no
C8 C9 C10 120.8(2) . . . no
C11 C10 C12 110.2(3) . . . no
C9 C10 C11 111.7(3) . . . no
C9 C10 C12 112.0(3) . . . no
N1 C13 C14 107.2(3) . . . yes
N4 C14 C13 107.6(2) . . . yes
N4 C15 C16 117.6(3) . . . yes
N4 C15 C23 118.4(2) . . . yes
C16 C15 C23 124.0(3) . . . no
C15 C16 C20 116.5(3) . . . no
C17 C16 C20 120.0(3) . . . no
C15 C16 C17 123.5(3) . . . no
C16 C17 C19 112.8(3) . . . no
C16 C17 C18 110.8(3) . . . no
C18 C17 C19 110.4(3) . . . no
C16 C20 C21 121.0(3) . . . no
C20 C21 C22 120.9(3) . . . no
C21 C22 C23 120.7(3) . . . no
C22 C23 C24 120.5(3) . . . no
C15 C23 C22 116.9(2) . . . no
C15 C23 C24 122.6(3) . . . no
C23 C24 C25 109.2(2) . . . no
C23 C24 C26 113.5(3) . . . no
C25 C24 C26 110.6(3) . . . no
C4 C68 C69 120.9(3) . . . no
C8 C69 C68 121.0(3) . . . no
N9 N3 C28 171.1(3) . . . yes
C7 C5 H1G 108(2) . . . no
C4 C5 H1G 106(2) . . . no
C6 C5 H1G 109(2) . . . no
C5 C6 H6B 109.00 . . . no
C5 C6 H6C 109.00 . . . no
C5 C6 H6A 109.00 . . . no
C29 N6 C30 125.3(2) . . . yes
C29 N6 C70 109.6(2) . . . yes
C30 N6 C70 125.1(2) . . . yes
H6A C6 H6B 109.00 . . . no
H6A C6 H6C 109.00 . . . no
H6B C6 H6C 110.00 . . . no
C5 C7 H7A 109.00 . . . no
C5 C7 H7B 109.00 . . . no
C5 C7 H7C 110.00 . . . no
H7A C7 H7B 109.00 . . . no
H7A C7 H7C 109.00 . . . no
H7B C7 H7C 109.00 . . . no
C42 N8 C43 124.2(2) . . . yes
C29 N8 C42 110.0(2) . . . yes
C29 N8 C43 125.8(2) . . . yes
C9 C8 H1F 115(2) . . . no
C69 C8 H1F 124(2) . . . no
C9 C10 H1D 109(3) . . . no
C11 C10 H1D 112(2) . . . no
C12 C10 H1D 102(2) . . . no
H11A C11 H11B 109.00 . . . no
H11A C11 H11C 109.00 . . . no
H11B C11 H11C 109.00 . . . no
C10 C11 H11C 109.00 . . . no
C10 C11 H11A 109.00 . . . no
C10 C11 H11B 109.00 . . . no
C10 C12 H12A 109.00 . . . no
C10 C12 H12B 110.00 . . . no
C10 C12 H12C 109.00 . . . no
H12A C12 H12B 109.00 . . . no
H12B C12 H12C 109.00 . . . no
H12A C12 H12C 109.00 . . . no
C14 C13 H13 126.00 . . . no
N1 C13 H13 126.00 . . . no
N4 C14 H14 126.00 . . . no
C13 C14 H14 126.00 . . . no
C16 C17 H1C 110(3) . . . no
C19 C17 H1C 102(2) . . . no
C18 C17 H1C 111(2) . . . no
C17 C18 H18C 109.00 . . . no
C17 C18 H18B 109.00 . . . no
H18B C18 H18C 109.00 . . . no
H18A C18 H18B 109.00 . . . no
H18A C18 H18C 109.00 . . . no
C17 C18 H18A 109.00 . . . no
C17 C19 H19B 109.00 . . . no
C17 C19 H19C 109.00 . . . no
H19A C19 H19B 109.00 . . . no
H19A C19 H19C 109.00 . . . no
H19B C19 H19C 109.00 . . . no
C17 C19 H19A 109.00 . . . no
C16 C20 H20 119.00 . . . no
C21 C20 H20 120.00 . . . no
C20 C21 H21 120.00 . . . no
C22 C21 H21 120.00 . . . no
C21 C22 H22 120.00 . . . no
C23 C22 H22 120.00 . . . no
C23 C24 H1BB 107(3) . . . no
C25 C24 H1BB 113(2) . . . no
C26 C24 H1BB 103(2) . . . no
C24 C25 H25A 109.00 . . . no
H25A C25 H25B 109.00 . . . no
H25A C25 H25C 109.00 . . . no
H25B C25 H25C 109.00 . . . no
C24 C25 H25C 109.00 . . . no
C24 C25 H25B 109.00 . . . no
C24 C26 H26B 109.00 . . . no
C24 C26 H26A 109.00 . . . no
H26B C26 H26C 110.00 . . . no
H26A C26 H26C 109.00 . . . no
C24 C26 H26C 109.00 . . . no
H26A C26 H26B 109.00 . . . no
C4 C68 H1DD 121(2) . . . no
C69 C68 H1DD 118(2) . . . no
C8 C69 H1E 117(2) . . . no
C68 C69 H1E 122(2) . . . no
C64 O3 C66 109.1(3) . . . yes
Sn2 C28 N3 112.5(2) . . . yes
N3 C28 C29 117.3(3) . . . yes
Sn2 C28 C29 130.0(2) . . . yes
N6 C29 N8 105.9(2) . . . yes
N8 C29 C28 130.4(3) . . . yes
N6 C29 C28 123.6(2) . . . yes
N6 C30 C31 118.2(2) . . . yes
N6 C30 C35 118.3(2) . . . yes
C31 C30 C35 123.5(2) . . . no
C30 C31 C32 117.0(2) . . . no
C30 C31 C39 122.8(2) . . . no
C32 C31 C39 120.1(3) . . . no
C31 C32 C33 120.8(3) . . . no
C32 C33 C34 120.6(3) . . . no
C33 C34 C35 120.9(2) . . . no
C30 C35 C34 117.2(3) . . . no
C34 C35 C36 120.7(2) . . . no
C30 C35 C36 122.1(2) . . . no
C35 C36 C37 112.3(2) . . . no
C37 C36 C38 111.8(3) . . . no
C35 C36 C38 109.0(2) . . . no
C31 C39 C40 112.3(3) . . . no
C31 C39 C41 109.2(3) . . . no
C40 C39 C41 111.3(3) . . . no
N8 C42 C70 107.0(2) . . . yes
N8 C43 C44 118.2(2) . . . yes
C44 C43 C51 123.9(2) . . . no
N8 C43 C51 117.9(2) . . . yes
C43 C44 C48 117.0(2) . . . no
C45 C44 C48 120.0(3) . . . no
C43 C44 C45 123.0(2) . . . no
C44 C45 C46 111.5(3) . . . no
C46 C45 C47 111.2(3) . . . no
C44 C45 C47 110.2(2) . . . no
C44 C48 C49 120.6(3) . . . no
C48 C49 C50 120.8(3) . . . no
C49 C50 C51 121.3(3) . . . no
C43 C51 C50 116.4(3) . . . no
C43 C51 C52 122.3(2) . . . no
C50 C51 C52 121.4(2) . . . no
C51 C52 C53 110.6(3) . . . no
C51 C52 C54 112.6(2) . . . no
C53 C52 C54 109.6(3) . . . no
N6 C70 C42 107.5(2) . . . yes
C33 C32 H32 120.00 . . . no
C31 C32 H32 120.00 . . . no
C32 C33 H33 120.00 . . . no
C34 C33 H33 120.00 . . . no
C33 C34 H34 120.00 . . . no
C35 C34 H34 120.00 . . . no
C37 C36 H1AA 109(2) . . . no
C38 C36 H1AA 105(2) . . . no
C35 C36 H1AA 109(2) . . . no
C36 C37 H37A 109.00 . . . no
C36 C37 H37C 109.00 . . . no
H37A C37 H37B 109.00 . . . no
C36 C37 H37B 109.00 . . . no
H37B C37 H37C 109.00 . . . no
H37A C37 H37C 109.00 . . . no
C36 C38 H38B 110.00 . . . no
C36 C38 H38C 109.00 . . . no
H38A C38 H38B 109.00 . . . no
H38A C38 H38C 109.00 . . . no
H38B C38 H38C 110.00 . . . no
C36 C38 H38A 109.00 . . . no
C31 C39 H1A 108(2) . . . no
C40 C39 H1A 107(2) . . . no
C41 C39 H1A 109(2) . . . no
C39 C40 H40B 109.00 . . . no
C39 C40 H40C 109.00 . . . no
C39 C40 H40A 109.00 . . . no
H40A C40 H40C 109.00 . . . no
H40B C40 H40C 109.00 . . . no
H40A C40 H40B 110.00 . . . no
C39 C41 H41B 109.00 . . . no
C39 C41 H41C 109.00 . . . no
H41A C41 H41B 109.00 . . . no
H41A C41 H41C 109.00 . . . no
H41B C41 H41C 109.00 . . . no
C39 C41 H41A 109.00 . . . no
N8 C42 H42 126.00 . . . no
C70 C42 H42 127.00 . . . no
C46 C45 H1 109(2) . . . no
C47 C45 H1 108(2) . . . no
C44 C45 H1 107(2) . . . no
C45 C46 H46A 109.00 . . . no
C45 C46 H46C 110.00 . . . no
H46A C46 H46B 109.00 . . . no
C45 C46 H46B 109.00 . . . no
H46B C46 H46C 109.00 . . . no
H46A C46 H46C 109.00 . . . no
C45 C47 H47B 110.00 . . . no
C45 C47 H47C 109.00 . . . no
H47A C47 H47B 109.00 . . . no
H47A C47 H47C 109.00 . . . no
H47B C47 H47C 109.00 . . . no
C45 C47 H47A 109.00 . . . no
C44 C48 H48 120.00 . . . no
C49 C48 H48 120.00 . . . no
C50 C49 H49 120.00 . . . no
C48 C49 H49 120.00 . . . no
C49 C50 H50 119.00 . . . no
C51 C50 H50 119.00 . . . no
C51 C52 H1B 105(2) . . . no
C53 C52 H1B 111(2) . . . no
C54 C52 H1B 108(2) . . . no
C52 C53 H53B 109.00 . . . no
C52 C53 H53C 110.00 . . . no
H53A C53 H53B 109.00 . . . no
H53A C53 H53C 109.00 . . . no
H53B C53 H53C 109.00 . . . no
C52 C53 H53A 110.00 . . . no
C52 C54 H54A 109.00 . . . no
C52 C54 H54C 109.00 . . . no
H54A C54 H54B 110.00 . . . no
H54A C54 H54C 109.00 . . . no
H54B C54 H54C 110.00 . . . no
C52 C54 H54B 109.00 . . . no
N6 C70 H70 126.00 . . . no
C42 C70 H70 126.00 . . . no
C56 O1 C59 109.1(2) . . . yes
C64 C27 C67 103.1(5) . . . no
C64 C27A C67 102.8(7) . . . no
O3 C64 C27A 109.8(6) . . . yes
O3 C64 C27 106.8(5) . . . yes
O3 C66 C67 106.8(3) . . . yes
C27A C67 C66 106.7(4) . . . no
C27 C67 C66 99.8(4) . . . no
O3 C66 H66A 110.00 . . . no
O3 C66 H66B 110.00 . . . no
C67 C66 H66B 110.00 . . . no
H66A C66 H66B 109.00 . . . no
C67 C66 H66A 110.00 . . . no
C27 C67 H1I 123(3) . . . no
C66 C67 H1H 119(3) . . . no
C66 C67 H1I 111(3) . . . no
C27A C67 H1H 123(3) . . . no
C27A C67 H1I 97(3) . . . no
H1H C67 H1I 97(4) . . . no
C27 C67 H1H 109(3) . . . no
C60 O2 C63 106.4(3) . . . yes
O1 C56 C57 106.3(3) . . . yes
C56 C57 C58 103.3(3) . . . no
C57 C58 C59 102.0(4) . . . no
O1 C59 C58 104.8(3) . . . yes
O1 C56 H56A 110.00 . . . no
O1 C56 H56B 110.00 . . . no
C57 C56 H56B 110.00 . . . no
H56A C56 H56B 109.00 . . . no
C57 C56 H56A 110.00 . . . no
C56 C57 H57B 111.00 . . . no
C58 C57 H57A 111.00 . . . no
C58 C57 H57B 111.00 . . . no
H57A C57 H57B 109.00 . . . no
C56 C57 H57A 111.00 . . . no
C57 C58 H58B 111.00 . . . no
C59 C58 H58A 111.00 . . . no
C57 C58 H58A 111.00 . . . no
H58A C58 H58B 109.00 . . . no
C59 C58 H58B 111.00 . . . no
O1 C59 H59A 111.00 . . . no
O1 C59 H59B 111.00 . . . no
C58 C59 H59B 111.00 . . . no
H59A C59 H59B 109.00 . . . no
C58 C59 H59A 111.00 . . . no
O2 C60 C61 107.1(3) . . . yes
C60 C61 C62 104.2(3) . . . no
C61 C62 C63 104.2(4) . . . no
O2 C63 C62 105.8(4) . . . yes
O2 C60 H60A 110.00 . . . no
O2 C60 H60B 110.00 . . . no
C61 C60 H60A 110.00 . . . no
C61 C60 H60B 110.00 . . . no
H60A C60 H60B 109.00 . . . no
C60 C61 H61A 111.00 . . . no
C60 C61 H61B 111.00 . . . no
C62 C61 H61A 111.00 . . . no
C62 C61 H61B 111.00 . . . no
H61A C61 H61B 109.00 . . . no
C61 C62 H62A 111.00 . . . no
C61 C62 H62B 111.00 . . . no
C63 C62 H62A 111.00 . . . no
C63 C62 H62B 111.00 . . . no
H62A C62 H62B 109.00 . . . no
O2 C63 H63A 111.00 . . . no
O2 C63 H63B 111.00 . . . no
C62 C63 H63A 111.00 . . . no
C62 C63 H63B 111.00 . . . no
H63A C63 H63B 109.00 . . . no

loop_
_geom_bond_atom_site_label_1
_geom_bond_atom_site_label_2
_geom_bond_distance
_geom_bond_site_symmetry_1
_geom_bond_site_symmetry_2
_geom_bond_publ_flag
Sn1 Cl1 2.4881(8) . . yes
Sn1 Cl2 2.4635(11) . . yes
Sn1 C1 2.310(3) . . yes
Sn2 Cl3 2.4684(11) . . yes
Sn2 Cl4 2.4806(8) . . yes
Sn2 C28 2.306(3) . . yes
N1 C13 1.395(4) . . yes
N1 C2 1.354(4) . . yes
N1 C3 1.443(4) . . yes
N2 N5 1.127(4) . . yes
N2 C1 1.317(4) . . yes
N4 C2 1.359(4) . . yes
N4 C14 1.391(4) . . yes
N4 C15 1.444(4) . . yes
C1 C2 1.416(4) . . no
C3 C9 1.401(4) . . no
C3 C4 1.400(4) . . no
C4 C5 1.524(4) . . no
C4 C68 1.395(4) . . no
C5 C6 1.531(5) . . no
C5 C7 1.524(5) . . no
C8 C9 1.402(4) . . no
C8 C69 1.376(4) . . no
C9 C10 1.511(4) . . no
C10 C12 1.522(5) . . no
C10 C11 1.520(5) . . no
C13 C14 1.333(4) . . no
C15 C16 1.396(4) . . no
C15 C23 1.395(4) . . no
C16 C17 1.518(4) . . no
C16 C20 1.403(4) . . no
C17 C19 1.517(5) . . no
C17 C18 1.531(5) . . no
C20 C21 1.377(5) . . no
C21 C22 1.383(5) . . no
C22 C23 1.396(4) . . no
C23 C24 1.518(4) . . no
C24 C25 1.540(5) . . no
C24 C26 1.531(5) . . no
C68 C69 1.382(4) . . no
N3 N9 1.134(4) . . yes
N3 C28 1.307(4) . . yes
C5 H1G 0.94(4) . . no
C6 H6C 0.9800 . . no
N6 C30 1.438(3) . . yes
C6 H6A 0.9800 . . no
C6 H6B 0.9800 . . no
N6 C29 1.356(4) . . yes
N6 C70 1.392(4) . . yes
C7 H7A 0.9800 . . no
C7 H7B 0.9800 . . no
C7 H7C 0.9800 . . no
N8 C29 1.354(3) . . yes
C8 H1F 0.91(4) . . no
N8 C42 1.392(4) . . yes
N8 C43 1.449(3) . . yes
C10 H1D 0.89(4) . . no
C11 H11C 0.9800 . . no
C11 H11A 0.9800 . . no
C11 H11B 0.9800 . . no
C12 H12C 0.9800 . . no
C12 H12A 0.9800 . . no
C12 H12B 0.9800 . . no
C13 H13 0.9500 . . no
C14 H14 0.9500 . . no
C17 H1C 0.95(4) . . no
C18 H18B 0.9800 . . no
C18 H18C 0.9800 . . no
C18 H18A 0.9800 . . no
C19 H19C 0.9800 . . no
C19 H19A 0.9800 . . no
C19 H19B 0.9800 . . no
C20 H20 0.9500 . . no
C21 H21 0.9500 . . no
C22 H22 0.9500 . . no
C24 H1BB 0.92(4) . . no
C25 H25C 0.9800 . . no
C25 H25A 0.9800 . . no
C25 H25B 0.9800 . . no
C26 H26B 0.9800 . . no
C26 H26C 0.9800 . . no
C26 H26A 0.9800 . . no
C68 H1DD 1.03(4) . . no
C69 H1E 0.90(4) . . no
O3 C66 1.430(4) . . yes
O3 C64 1.431(6) . . yes
C28 C29 1.431(4) . . no
C30 C31 1.394(4) . . no
C30 C35 1.399(4) . . no
C31 C39 1.524(4) . . no
C31 C32 1.400(4) . . no
C32 C33 1.381(4) . . no
C33 C34 1.386(4) . . no
C34 C35 1.389(4) . . no
C35 C36 1.526(4) . . no
C36 C38 1.526(4) . . no
C36 C37 1.526(4) . . no
C39 C41 1.541(5) . . no
C39 C40 1.524(5) . . no
C42 C70 1.337(4) . . no
C43 C51 1.406(4) . . no
C43 C44 1.394(4) . . no
C44 C48 1.397(4) . . no
C44 C45 1.516(4) . . no
C45 C47 1.533(5) . . no
C45 C46 1.523(5) . . no
C48 C49 1.386(4) . . no
C49 C50 1.379(5) . . no
C50 C51 1.394(4) . . no
C51 C52 1.513(4) . . no
C52 C54 1.534(5) . . no
C52 C53 1.531(6) . . no
C32 H32 0.9500 . . no
C33 H33 0.9500 . . no
C34 H34 0.9500 . . no
C36 H1AA 0.93(4) . . no
C37 H37A 0.9800 . . no
C37 H37C 0.9800 . . no
C37 H37B 0.9800 . . no
C38 H38C 0.9800 . . no
C38 H38B 0.9800 . . no
C38 H38A 0.9800 . . no
C39 H1A 0.99(4) . . no
C40 H40C 0.9800 . . no
C40 H40A 0.9800 . . no
C40 H40B 0.9800 . . no
C41 H41C 0.9800 . . no
C41 H41A 0.9800 . . no
C41 H41B 0.9800 . . no
C42 H42 0.9500 . . no
C45 H1 0.98(4) . . no
C46 H46B 0.9800 . . no
C46 H46A 0.9800 . . no
C46 H46C 0.9800 . . no
C47 H47C 0.9800 . . no
C47 H47B 0.9800 . . no
C47 H47A 0.9800 . . no
C48 H48 0.9500 . . no
C49 H49 0.9500 . . no
C50 H50 0.9500 . . no
C52 H1B 0.97(4) . . no
C53 H53C 0.9800 . . no
C53 H53A 0.9800 . . no
C53 H53B 0.9800 . . no
C54 H54A 0.9800 . . no
C54 H54B 0.9800 . . no
C54 H54C 0.9800 . . no
C70 H70 0.9500 . . no
O1 C59 1.441(4) . . yes
O1 C56 1.442(5) . . yes
C27 C67 1.548(8) . . no
C27 C64 1.488(8) . . no
C27A C67 1.567(12) . . no
C27A C64 1.475(10) . . no
C66 C67 1.503(5) . . no
C66 H66A 0.9900 . . no
C66 H66B 0.9900 . . no
C67 H1I 1.07(5) . . no
C67 H1H 0.97(5) . . no
O2 C60 1.422(5) . . yes
O2 C63 1.415(6) . . yes
C56 C57 1.501(5) . . no
C57 C58 1.506(6) . . no
C58 C59 1.502(5) . . no
C56 H56A 0.9900 . . no
C56 H56B 0.9900 . . no
C57 H57B 0.9900 . . no
C57 H57A 0.9900 . . no
C58 H58A 0.9900 . . no
C58 H58B 0.9900 . . no
C59 H59B 0.9900 . . no
C59 H59A 0.9900 . . no
C60 C61 1.503(5) . . no
C61 C62 1.527(7) . . no
C62 C63 1.493(7) . . no
C60 H60A 0.9900 . . no
C60 H60B 0.9900 . . no
C61 H61A 0.9900 . . no
C61 H61B 0.9900 . . no
C62 H62A 0.9900 . . no
C62 H62B 0.9900 . . no
C63 H63A 0.9900 . . no
C63 H63B 0.9900 . . no

loop_
_geom_hbond_atom_site_label_D
_geom_hbond_atom_site_label_H
_geom_hbond_atom_site_label_A
_geom_hbond_distance_DH
_geom_hbond_distance_HA
_geom_hbond_distance_DA
_geom_hbond_angle_DHA
_geom_hbond_site_symmetry_A
_geom_hbond_publ_flag
C45 H1 N8 0.98(4) 2.39(4) 2.904(4) 112(3) . yes
C24 H1BB N4 0.92(4) 2.49(4) 2.900(4) 108(3) . yes
C39 H1A N6 0.99(4) 2.42(4) 2.901(4) 109(3) . yes
C52 H1B N8 0.97(4) 2.41(4) 2.892(4) 110(3) . yes
C17 H1C N4 0.95(4) 2.52(4) 2.903(4) 104(3) . yes
C10 H1D N1 0.89(4) 2.46(4) 2.904(3) 111(3) . yes
C5 H1G N1 0.94(4) 2.41(4) 2.898(4) 112(3) . yes
C36 H1AA N6 0.93(4) 2.44(4) 2.892(3) 110(3) . yes
C13 H13 Cl1 0.9500 2.7100 3.600(3) 155.00 2_575 yes
C14 H14 O3 0.9500 2.2800 3.169(4) 155.00 . yes
C42 H42 O2 0.9500 2.2800 3.167(4) 155.00 . yes
C49 H49 O1 0.9500 2.5200 3.460(4) 171.00 . yes
C70 H70 Cl4 0.9500 2.7500 3.640(3) 156.00 2_574 yes

loop_
_geom_torsion_atom_site_label_1
_geom_torsion_atom_site_label_2
_geom_torsion_atom_site_label_3
_geom_torsion_atom_site_label_4
_geom_torsion
_geom_torsion_site_symmetry_1
_geom_torsion_site_symmetry_2
_geom_torsion_site_symmetry_3
_geom_torsion_site_symmetry_4
_geom_torsion_publ_flag
Cl1 Sn1 C1 N2 49.9(2) . . . . no
Cl1 Sn1 C1 C2 -132.0(3) . . . . no
Cl2 Sn1 C1 N2 -42.1(2) . . . . no
Cl2 Sn1 C1 C2 136.0(3) . . . . no
Cl3 Sn2 C28 C29 126.9(3) . . . . no
Cl4 Sn2 C28 N3 44.9(2) . . . . no
Cl4 Sn2 C28 C29 -139.8(3) . . . . no
Cl3 Sn2 C28 N3 -48.4(2) . . . . no
C2 N1 C3 C4 83.7(3) . . . . no
C2 N1 C3 C9 -96.5(3) . . . . no
C13 N1 C2 C1 -177.7(3) . . . . no
C3 N1 C2 N4 -175.5(2) . . . . no
C3 N1 C2 C1 5.3(4) . . . . no
C13 N1 C2 N4 1.5(3) . . . . no
C3 N1 C13 C14 176.3(3) . . . . no
C2 N1 C13 C14 -0.8(3) . . . . no
C13 N1 C3 C4 -92.9(3) . . . . no
C13 N1 C3 C9 86.9(3) . . . . no
C15 N4 C2 N1 175.8(3) . . . . no
C15 N4 C14 C13 -176.3(3) . . . . no
C15 N4 C2 C1 -5.1(5) . . . . no
C2 N4 C14 C13 1.2(3) . . . . no
C14 N4 C2 C1 177.5(3) . . . . no
C14 N4 C15 C23 -90.2(3) . . . . no
C2 N4 C15 C16 -88.5(3) . . . . no
C2 N4 C15 C23 92.7(3) . . . . no
C14 N4 C15 C16 88.6(3) . . . . no
C14 N4 C2 N1 -1.7(3) . . . . no
Sn1 C1 C2 N4 -178.3(2) . . . . no
N2 C1 C2 N1 178.7(3) . . . . no
Sn1 C1 C2 N1 0.7(4) . . . . no
N2 C1 C2 N4 -0.3(5) . . . . no
C9 C3 C4 C68 0.9(4) . . . . no
N1 C3 C9 C10 -1.1(4) . . . . no
C4 C3 C9 C8 -1.7(4) . . . . no
N1 C3 C9 C8 178.6(3) . . . . no
N1 C3 C4 C5 1.7(4) . . . . no
N1 C3 C4 C68 -179.3(3) . . . . no
C9 C3 C4 C5 -178.1(3) . . . . no
C4 C3 C9 C10 178.7(3) . . . . no
C3 C4 C68 C69 0.3(5) . . . . no
C5 C4 C68 C69 179.4(3) . . . . no
C68 C4 C5 C7 50.4(4) . . . . no
C3 C4 C5 C6 105.3(3) . . . . no
C3 C4 C5 C7 -130.7(3) . . . . no
C68 C4 C5 C6 -73.7(4) . . . . no
C9 C8 C69 C68 -0.2(5) . . . . no
C69 C8 C9 C3 1.3(4) . . . . no
C69 C8 C9 C10 -179.0(3) . . . . no
C8 C9 C10 C11 54.1(4) . . . . no
C3 C9 C10 C12 109.5(3) . . . . no
C8 C9 C10 C12 -70.1(4) . . . . no
C3 C9 C10 C11 -126.3(3) . . . . no
N1 C13 C14 N4 -0.3(3) . . . . no
N4 C15 C16 C17 1.8(4) . . . . no
N4 C15 C23 C24 3.3(4) . . . . no
C16 C15 C23 C22 1.7(4) . . . . no
C16 C15 C23 C24 -175.5(3) . . . . no
N4 C15 C16 C20 179.6(3) . . . . no
C23 C15 C16 C17 -179.4(3) . . . . no
C23 C15 C16 C20 -1.6(4) . . . . no
N4 C15 C23 C22 -179.5(2) . . . . no
C15 C16 C20 C21 1.2(5) . . . . no
C17 C16 C20 C21 179.1(3) . . . . no
C15 C16 C17 C19 -137.0(3) . . . . no
C20 C16 C17 C18 -79.1(4) . . . . no
C15 C16 C17 C18 98.6(4) . . . . no
C20 C16 C17 C19 45.3(4) . . . . no
C16 C20 C21 C22 -1.0(5) . . . . no
C20 C21 C22 C23 1.2(5) . . . . no
C21 C22 C23 C15 -1.5(4) . . . . no
C21 C22 C23 C24 175.8(3) . . . . no
C15 C23 C24 C25 98.1(3) . . . . no
C22 C23 C24 C25 -79.1(3) . . . . no
C22 C23 C24 C26 44.8(4) . . . . no
C15 C23 C24 C26 -138.1(3) . . . . no
C4 C68 C69 C8 -0.7(5) . . . . no
C30 N6 C29 N8 -176.9(2) . . . . no
C30 N6 C29 C28 4.1(4) . . . . no
C70 N6 C29 N8 1.0(3) . . . . no
C70 N6 C29 C28 -178.0(3) . . . . no
C29 N6 C30 C31 85.3(3) . . . . no
C29 N6 C30 C35 -95.0(3) . . . . no
C70 N6 C30 C31 -92.4(3) . . . . no
C70 N6 C30 C35 87.4(3) . . . . no
C29 N6 C70 C42 -0.5(3) . . . . no
C30 N6 C70 C42 177.4(2) . . . . no
C42 N8 C29 N6 -1.1(3) . . . . no
C42 N8 C29 C28 177.8(3) . . . . no
C43 N8 C29 N6 177.5(2) . . . . no
C43 N8 C29 C28 -3.6(5) . . . . no
C29 N8 C42 C70 0.8(3) . . . . no
C43 N8 C42 C70 -177.9(2) . . . . no
C29 N8 C43 C44 91.5(3) . . . . no
C29 N8 C43 C51 -89.3(3) . . . . no
C42 N8 C43 C44 -90.1(3) . . . . no
C42 N8 C43 C51 89.2(3) . . . . no
C66 O3 C64 C27 5.7(5) . . . . no
C64 O3 C66 C67 19.0(4) . . . . no
N3 C28 C29 N6 178.9(3) . . . . no
Sn2 C28 C29 N6 3.8(4) . . . . no
Sn2 C28 C29 N8 -174.9(2) . . . . no
N3 C28 C29 N8 0.2(5) . . . . no
C35 C30 C31 C32 0.8(4) . . . . no
C35 C30 C31 C39 -177.7(3) . . . . no
N6 C30 C31 C39 2.1(4) . . . . no
N6 C30 C35 C36 -3.2(4) . . . . no
C31 C30 C35 C34 -0.8(4) . . . . no
N6 C30 C35 C34 179.4(2) . . . . no
N6 C30 C31 C32 -179.5(3) . . . . no
C31 C30 C35 C36 176.5(3) . . . . no
C39 C31 C32 C33 178.7(3) . . . . no
C30 C31 C39 C40 -127.7(3) . . . . no
C32 C31 C39 C40 53.9(4) . . . . no
C32 C31 C39 C41 -70.0(4) . . . . no
C30 C31 C39 C41 108.4(3) . . . . no
C30 C31 C32 C33 0.2(4) . . . . no
C31 C32 C33 C34 -1.2(5) . . . . no
C32 C33 C34 C35 1.2(5) . . . . no
C33 C34 C35 C30 -0.2(4) . . . . no
C33 C34 C35 C36 -177.6(3) . . . . no
C30 C35 C36 C38 -107.1(3) . . . . no
C30 C35 C36 C37 128.5(3) . . . . no
C34 C35 C36 C37 -54.3(4) . . . . no
C34 C35 C36 C38 70.2(3) . . . . no
N8 C42 C70 N6 -0.2(3) . . . . no
C51 C43 C44 C45 -178.1(3) . . . . no
C51 C43 C44 C48 1.8(4) . . . . no
N8 C43 C51 C50 179.9(2) . . . . no
N8 C43 C51 C52 0.7(4) . . . . no
C44 C43 C51 C50 -0.9(4) . . . . no
N8 C43 C44 C45 1.1(4) . . . . no
N8 C43 C44 C48 -179.0(2) . . . . no
C44 C43 C51 C52 179.9(3) . . . . no
C48 C44 C45 C46 61.4(4) . . . . no
C48 C44 C45 C47 -62.7(4) . . . . no
C43 C44 C45 C47 117.2(3) . . . . no
C45 C44 C48 C49 178.2(3) . . . . no
C43 C44 C48 C49 -1.7(4) . . . . no
C43 C44 C45 C46 -118.8(3) . . . . no
C44 C48 C49 C50 0.7(5) . . . . no
C48 C49 C50 C51 0.2(5) . . . . no
C49 C50 C51 C52 179.1(3) . . . . no
C49 C50 C51 C43 -0.2(4) . . . . no
C43 C51 C52 C53 97.2(3) . . . . no
C50 C51 C52 C54 41.1(4) . . . . no
C43 C51 C52 C54 -139.7(3) . . . . no
C50 C51 C52 C53 -82.0(3) . . . . no
C59 O1 C56 C57 2.1(4) . . . . no
C56 O1 C59 C58 21.3(4) . . . . no
C67 C27 C64 O3 -27.0(6) . . . . no
C64 C27 C67 C66 36.6(6) . . . . no
O3 C66 C67 C27 -34.2(5) . . . . no
C63 O2 C60 C61 30.5(4) . . . . no
C60 O2 C63 C62 -36.4(5) . . . . no
O1 C56 C57 C58 -24.5(4) . . . . no
C56 C57 C58 C59 36.5(4) . . . . no
C57 C58 C59 O1 -35.8(4) . . . . no
O2 C60 C61 C62 -12.4(4) . . . . no
C60 C61 C62 C63 -8.9(5) . . . . no
C61 C62 C63 O2 27.4(5) . . . . no

loop_
_publcif_info_exptl_table_extra_item
sin_theta_over_lambda_max

loop_
_publcif_info_exptl_table_header_item
?
